data_2217031
loop_
_publ_author_name
'Gong, Zhen-Qi'
'Liu, Gou-Sheng'
'Xia, Hong-Ying'

_publ_section_title
;
 3-Phenyl-1-(pyrrol-2-yl)prop-2-en-1-one
;
_journal_coeditor_code FB2072
_journal_issue 1
_journal_name_full 'Acta Crystallographica Section E'
_journal_page_first o151
_journal_page_last o151
_journal_paper_doi 10.1107/S1600536807063489
_journal_volume 64
_journal_year 2008
_chemical_formula_iupac 'C13 H11 N O'
_chemical_formula_moiety 'C13 H11 N O'
_chemical_formula_sum 'C13 H11 N O'
_chemical_formula_weight 197.23
_chemical_name_systematic
;
3-Phenyl-1-(pyrrol-2-yl)prop-2-en-1-one
;
_space_group_IT_number 15
_symmetry_cell_setting monoclinic
_symmetry_space_group_name_Hall '-C 2yc'
_symmetry_space_group_name_H-M 'C 1 2/c 1'
_atom_sites_solution_hydrogens difmap
_atom_sites_solution_primary direct
_atom_sites_solution_secondary difmap
_audit_creation_method SHELXL-97
_cell_angle_alpha 90.00
_cell_angle_beta 101.535(4)
_cell_angle_gamma 90.00
_cell_formula_units_Z 8
_cell_length_a 19.848(4)
_cell_length_b 5.6435(12)
_cell_length_c 19.325(4)
_cell_measurement_reflns_used 642
_cell_measurement_temperature 293(2)
_cell_measurement_theta_max 24.67
_cell_measurement_theta_min 2.69
_cell_volume 2120.9(8)
_computing_cell_refinement 'SAINT (Bruker, 2002)'
_computing_data_collection 'SMART (Bruker, 2002)'
_computing_data_reduction 'SAINT (Bruker, 2002)'
_computing_molecular_graphics 'SHELXTL (Bruker, 2002)'
_computing_publication_material 'SHELXTL (Bruker, 2002) and PLATON (Spek (2003)'
_computing_structure_refinement 'SHELXL97 (Sheldrick, 1997)'
_computing_structure_solution 'SHELXS97 (Sheldrick, 1990)'
_diffrn_ambient_temperature 293(2)
_diffrn_measured_fraction_theta_full 0.997
_diffrn_measured_fraction_theta_max 0.997
_diffrn_measurement_device_type 'Bruker APEX area-detector diffractometer'
_diffrn_measurement_method '\f and \w scans'
_diffrn_radiation_monochromator graphite
_diffrn_radiation_source 'fine-focus sealed tube'
_diffrn_radiation_type MoK\a
_diffrn_radiation_wavelength 0.71073
_diffrn_reflns_av_R_equivalents 0.0404
_diffrn_reflns_av_sigmaI/netI 0.0600
_diffrn_reflns_limit_h_max 23
_diffrn_reflns_limit_h_min -24
_diffrn_reflns_limit_k_max 6
_diffrn_reflns_limit_k_min -6
_diffrn_reflns_limit_l_max 23
_diffrn_reflns_limit_l_min -14
_diffrn_reflns_number 5274
_diffrn_reflns_theta_full 26.00
_diffrn_reflns_theta_max 26.00
_diffrn_reflns_theta_min 2.09
_diffrn_standards_number 0
_exptl_absorpt_coefficient_mu 0.079
_exptl_absorpt_correction_T_max 0.9914
_exptl_absorpt_correction_T_min 0.9738
_exptl_absorpt_correction_type multi-scan
_exptl_absorpt_process_details '(SADABS; Sheldrick, 1996)'
_exptl_crystal_colour 'light yellow'
_exptl_crystal_density_diffrn 1.235
_exptl_crystal_density_method 'not measured'
_exptl_crystal_description Prism
_exptl_crystal_F_000 832
_exptl_crystal_size_max 0.34
_exptl_crystal_size_mid 0.13
_exptl_crystal_size_min 0.11
_refine_diff_density_max 0.127
_refine_diff_density_min -0.131
_refine_ls_extinction_method none
_refine_ls_goodness_of_fit_ref 1.004
_refine_ls_hydrogen_treatment constr
_refine_ls_matrix_type full
_refine_ls_number_constraints 44
_refine_ls_number_parameters 136
_refine_ls_number_reflns 2069
_refine_ls_number_restraints 0
_refine_ls_restrained_S_all 1.004
_refine_ls_R_factor_all 0.1077
_refine_ls_R_factor_gt 0.0542
_refine_ls_shift/su_max_lt 0.001
_refine_ls_shift/su_mean <0.001
_refine_ls_structure_factor_coef Fsqd
_refine_ls_weighting_details 'calc w=1/[\s^2^(Fo^2^)+(0.0534P)^2^+0.0616P] where P=(Fo^2^+2Fc^2^)/3'
_refine_ls_weighting_scheme calc
_refine_ls_wR_factor_gt 0.1153
_refine_ls_wR_factor_ref 0.1372
_reflns_number_gt 1164
_reflns_number_total 2069
_reflns_threshold_expression I>2\s(I)
_cod_data_source_file fb2072.cif
_cod_data_source_block I
_cod_depositor_comments
;
The following automatic conversions were performed:
'_symmetry_cell_setting' value 'Monoclinic' changed to 'monoclinic'
according to '/home/saulius/struct/CIF-dictionaries/cif_core.dic'
dictionary named 'cif_core.dic' version 2.4.1 from 2010-06-29.

Automatic conversion script
Id: cif_fix_enum 1527 2010-12-29 10:47:43Z saulius 

The following automatic conversions were performed:

'_symmetry_cell_setting' value 'Monoclinic' changed to 'monoclinic'
according to /home/saulius/struct/CIF-dictionaries/cif_core.dic
dictionary named 'cif_core.dic' version 2.4.1 from 2010-06-29.

Automatic conversion script
Id: cif_fix_values 1715 2011-07-08 13:25:40Z adriana 
;
_cod_original_sg_symbol_H-M 'C 2/c'
_cod_database_code 2217031
_cod_database_fobs_code 2217031

loop_
_symmetry_equiv_pos_as_xyz
'x, y, z'
'-x, y, -z+1/2'
'x+1/2, y+1/2, z'
'-x+1/2, y+1/2, -z+1/2'
'-x, -y, -z'
'x, -y, z-1/2'
'-x+1/2, -y+1/2, -z'
'x+1/2, -y+1/2, z-1/2'

loop_
_atom_site_type_symbol
_atom_site_label
_atom_site_fract_x
_atom_site_fract_y
_atom_site_fract_z
_atom_site_U_iso_or_equiv
_atom_site_adp_type
_atom_site_calc_flag
_atom_site_refinement_flags
_atom_site_occupancy
O O1 0.54821(8) 0.1673(3) 0.58099(8) 0.0776(5) Uani d . 1
N N1 0.41400(9) 0.2050(3) 0.50060(9) 0.0635(5) Uani d . 1
H H1 0.4349 0.0847 0.4874 0.076 Uiso calc R 1
C C1 0.44232(11) 0.3625(4) 0.55205(10) 0.0547(6) Uani d . 1
C C2 0.39177(12) 0.5253(4) 0.55675(12) 0.0673(7) Uani d . 1
H H2 0.3961 0.6536 0.5875 0.081 Uiso calc R 1
C C3 0.33346(12) 0.4656(4) 0.50787(13) 0.0762(7) Uani d . 1
H H3 0.2916 0.5456 0.4997 0.091 Uiso calc R 1
C C4 0.34890(12) 0.2665(4) 0.47383(12) 0.0724(7) Uani d . 1
H H4 0.3191 0.1871 0.4380 0.087 Uiso calc R 1
C C5 0.51165(12) 0.3362(4) 0.59096(11) 0.0586(6) Uani d . 1
C C6 0.53729(12) 0.5178(4) 0.64459(11) 0.0640(6) Uani d . 1
H H6 0.5083 0.6427 0.6503 0.077 Uiso calc R 1
C C7 0.59949(12) 0.5118(4) 0.68497(11) 0.0609(6) Uani d . 1
H H7 0.6274 0.3860 0.6775 0.073 Uiso calc R 1
C C8 0.62940(11) 0.6813(4) 0.74025(10) 0.0564(6) Uani d . 1
C C9 0.69227(11) 0.6324(4) 0.78395(11) 0.0645(6) Uani d . 1
H H9 0.7159 0.4953 0.7767 0.077 Uiso calc R 1
C C10 0.72018(13) 0.7842(5) 0.83802(13) 0.0733(7) Uani d . 1
H H10 0.7622 0.7486 0.8671 0.088 Uiso calc R 1
C C11 0.68593(15) 0.9879(5) 0.84886(13) 0.0780(8) Uani d . 1
H H11 0.7046 1.0898 0.8855 0.094 Uiso calc R 1
C C12 0.62420(14) 1.0411(4) 0.80554(13) 0.0782(7) Uani d . 1
H H12 0.6011 1.1794 0.8128 0.094 Uiso calc R 1
C C13 0.59620(13) 0.8898(4) 0.75115(12) 0.0699(7) Uani d . 1
H H13 0.5547 0.9283 0.7216 0.084 Uiso calc R 1

loop_
_atom_site_aniso_label
_atom_site_aniso_U_11
_atom_site_aniso_U_22
_atom_site_aniso_U_33
_atom_site_aniso_U_12
_atom_site_aniso_U_13
_atom_site_aniso_U_23
O1 0.0839(12) 0.0726(11) 0.0687(11) 0.0236(9) -0.0030(8) -0.0209(8)
N1 0.0670(12) 0.0654(12) 0.0563(11) 0.0096(10) 0.0076(9) -0.0115(10)
C1 0.0643(14) 0.0543(14) 0.0453(12) 0.0030(11) 0.0102(11) -0.0051(11)
C2 0.0730(15) 0.0639(16) 0.0651(15) 0.0084(13) 0.0138(13) -0.0107(12)
C3 0.0672(15) 0.0833(18) 0.0767(17) 0.0166(14) 0.0114(14) -0.0072(14)
C4 0.0619(15) 0.0858(18) 0.0661(15) 0.0029(14) 0.0051(12) -0.0102(14)
C5 0.0749(16) 0.0527(14) 0.0486(13) 0.0075(12) 0.0134(11) -0.0024(11)
C6 0.0732(15) 0.0575(15) 0.0609(14) 0.0051(12) 0.0123(12) -0.0109(11)
C7 0.0684(14) 0.0583(15) 0.0579(14) 0.0009(12) 0.0174(12) -0.0049(11)
C8 0.0646(14) 0.0539(14) 0.0521(13) -0.0081(12) 0.0154(11) -0.0037(11)
C9 0.0660(15) 0.0655(15) 0.0631(15) -0.0076(12) 0.0157(12) -0.0018(12)
C10 0.0717(16) 0.0802(18) 0.0669(16) -0.0221(15) 0.0110(12) -0.0012(14)
C11 0.104(2) 0.0711(19) 0.0591(15) -0.0342(16) 0.0157(15) -0.0060(13)
C12 0.108(2) 0.0550(15) 0.0728(18) -0.0107(15) 0.0210(16) -0.0106(13)
C13 0.0828(16) 0.0579(14) 0.0672(16) -0.0021(13) 0.0105(13) -0.0049(12)

loop_
_atom_type_symbol
_atom_type_description
_atom_type_scat_dispersion_real
_atom_type_scat_dispersion_imag
_atom_type_scat_source
C C 0.0033 0.0016 'International Tables Vol C Tables 4.2.6.8 and 6.1.1.4'
H H 0.0000 0.0000 'International Tables Vol C Tables 4.2.6.8 and 6.1.1.4'
N N 0.0061 0.0033 'International Tables Vol C Tables 4.2.6.8 and 6.1.1.4'
O O 0.0106 0.0060 'International Tables Vol C Tables 4.2.6.8 and 6.1.1.4'

loop_
_geom_angle_atom_site_label_1
_geom_angle_atom_site_label_2
_geom_angle_atom_site_label_3
_geom_angle
C4 N1 C1 109.70(18)
C4 N1 H1 125.2
C1 N1 H1 125.2
N1 C1 C2 106.42(18)
N1 C1 C5 121.59(19)
C2 C1 C5 132.0(2)
C1 C2 C3 108.3(2)
C1 C2 H2 125.8
C3 C2 H2 125.8
C4 C3 C2 107.0(2)
C4 C3 H3 126.5
C2 C3 H3 126.5
N1 C4 C3 108.6(2)
N1 C4 H4 125.7
C3 C4 H4 125.7
O1 C5 C1 121.92(19)
O1 C5 C6 121.0(2)
C1 C5 C6 117.1(2)
C7 C6 C5 123.2(2)
C7 C6 H6 118.4
C5 C6 H6 118.4
C6 C7 C8 127.4(2)
C6 C7 H7 116.3
C8 C7 H7 116.3
C13 C8 C9 118.3(2)
C13 C8 C7 121.9(2)
C9 C8 C7 119.8(2)
C10 C9 C8 120.9(2)
C10 C9 H9 119.5
C8 C9 H9 119.5
C11 C10 C9 120.0(2)
C11 C10 H10 120.0
C9 C10 H10 120.0
C12 C11 C10 119.9(2)
C12 C11 H11 120.0
C10 C11 H11 120.0
C11 C12 C13 120.2(3)
C11 C12 H12 119.9
C13 C12 H12 119.9
C12 C13 C8 120.6(2)
C12 C13 H13 119.7
C8 C13 H13 119.7

loop_
_geom_bond_atom_site_label_1
_geom_bond_atom_site_label_2
_geom_bond_distance
O1 C5 1.236(2)
N1 C4 1.338(3)
N1 C1 1.368(2)
N1 H1 0.8600
C1 C2 1.377(3)
C1 C5 1.438(3)
C2 C3 1.381(3)
C2 H2 0.9300
C3 C4 1.367(3)
C3 H3 0.9300
C4 H4 0.9300
C5 C6 1.474(3)
C6 C7 1.322(3)
C6 H6 0.9300
C7 C8 1.468(3)
C7 H7 0.9300
C8 C13 1.385(3)
C8 C9 1.387(3)
C9 C10 1.379(3)
C9 H9 0.9300
C10 C11 1.373(3)
C10 H10 0.9300
C11 C12 1.372(3)
C11 H11 0.9300
C12 C13 1.382(3)
C12 H12 0.9300
C13 H13 0.9300

loop_
_geom_hbond_atom_site_label_D
_geom_hbond_atom_site_label_H
_geom_hbond_atom_site_label_A
_geom_hbond_site_symmetry_A
_geom_hbond_distance_DH
_geom_hbond_distance_HA
_geom_hbond_distance_DA
_geom_hbond_angle_DHA
N1 H1 O1 5_656 0.86 2.02 2.817(2) 154.7
C7 H7 O1 . 0.93 2.51 2.835(3) 100.7

loop_
_geom_torsion_atom_site_label_1
_geom_torsion_atom_site_label_2
_geom_torsion_atom_site_label_3
_geom_torsion_atom_site_label_4
_geom_torsion
C4 N1 C1 C2 0.4(2)
C4 N1 C1 C5 178.7(2)
N1 C1 C2 C3 -0.3(3)
C5 C1 C2 C3 -178.3(2)
C1 C2 C3 C4 0.1(3)
C1 N1 C4 C3 -0.3(3)
C2 C3 C4 N1 0.2(3)
N1 C1 C5 O1 -1.8(3)
C2 C1 C5 O1 175.9(2)
N1 C1 C5 C6 179.22(18)
C2 C1 C5 C6 -3.0(4)
O1 C5 C6 C7 -0.4(3)
C1 C5 C6 C7 178.6(2)
C5 C6 C7 C8 -179.1(2)
C6 C7 C8 C13 -7.4(3)
C6 C7 C8 C9 171.7(2)
C13 C8 C9 C10 1.6(3)
C7 C8 C9 C10 -177.45(19)
C8 C9 C10 C11 -0.5(3)
C9 C10 C11 C12 -0.5(4)
C10 C11 C12 C13 0.2(4)
C11 C12 C13 C8 1.0(4)
C9 C8 C13 C12 -1.9(3)
C7 C8 C13 C12 177.2(2)

loop_
_cod_related_entry_id
_cod_related_entry_database
_cod_related_entry_code
1 ChemSpider 30655409
